data_4105763
loop_
_publ_author_name
'Erika M. Vieira'
'Marc L. Snapper'
'Amir H. Hoveyda'

_publ_section_title
;
 Enantioselective Synthesis of Homoallylic Amines through Reactions of
 (Pinacolato)allylborons with Aryl-, Heteroaryl-, Alkyl-, or
 Alkene-Substituted Aldimines Catalyzed by Chiral C1-Symmetric NHC-Cu
 Complexes
;
_journal_name_full 'Journal of the American Chemical Society'
_journal_page_first 3332
_journal_page_last 3335
_journal_paper_doi 10.1021/ja200311n
_journal_volume 133
_journal_year 2011
_chemical_absolute_configuration ad
_chemical_formula_moiety 'C22 H22 N O P'
_chemical_formula_sum 'C22 H22 N O P'
_chemical_formula_weight 347.38
_chemical_name_systematic
; 
 ? 
;
_space_group_IT_number 1
_symmetry_cell_setting triclinic
_symmetry_space_group_name_Hall 'P 1'
_symmetry_space_group_name_H-M 'P 1'
_atom_sites_solution_hydrogens geom
_atom_sites_solution_primary direct
_atom_sites_solution_secondary difmap
_audit_creation_method SHELXL-97
_cell_angle_alpha 74.297(3)
_cell_angle_beta 79.005(3)
_cell_angle_gamma 89.123(3)
_cell_formula_units_Z 4
_cell_length_a 8.6853(5)
_cell_length_b 11.3946(6)
_cell_length_c 20.2971(11)
_cell_measurement_reflns_used 8099
_cell_measurement_temperature 173(2)
_cell_measurement_theta_max 21.78
_cell_measurement_theta_min 2.41
_cell_volume 1896.84(18)
_computing_cell_refinement 'SAINT (Bruker, 2010)'
_computing_data_collection 'APEX2 (Bruker, 2010)'
_computing_data_reduction 'SAINT (Bruker, 2010)'
_computing_structure_refinement 'SHELXL-97 (Sheldrick, 2008)'
_computing_structure_solution 'SHELXS-97 (Sheldrick, 2008)'
_diffrn_ambient_temperature 173(2)
_diffrn_measured_fraction_theta_full 1.000
_diffrn_measured_fraction_theta_max 1.000
_diffrn_measurement_device_type 'Bruker Kappa DUO CCD diffractometer'
_diffrn_measurement_method '\f and \w scans'
_diffrn_radiation_monochromator graphite
_diffrn_radiation_source 'fine-focus sealed tube'
_diffrn_radiation_type MoK\a
_diffrn_radiation_wavelength 0.71073
_diffrn_reflns_av_R_equivalents 0.0737
_diffrn_reflns_av_sigmaI/netI 0.0787
_diffrn_reflns_limit_h_max 11
_diffrn_reflns_limit_h_min -11
_diffrn_reflns_limit_k_max 14
_diffrn_reflns_limit_k_min -14
_diffrn_reflns_limit_l_max 25
_diffrn_reflns_limit_l_min -25
_diffrn_reflns_number 57723
_diffrn_reflns_theta_full 27.00
_diffrn_reflns_theta_max 27.00
_diffrn_reflns_theta_min 1.86
_exptl_absorpt_coefficient_mu 0.154
_exptl_absorpt_correction_T_max 0.9954
_exptl_absorpt_correction_T_min 0.9729
_exptl_absorpt_correction_type multi-scan
_exptl_absorpt_process_details
;
Sheldrick, G.M. (2008). SADABS v2008/1. Bruker AXS Inc. Madison, WI USA.
;
_exptl_crystal_colour colorless
_exptl_crystal_density_diffrn 1.216
_exptl_crystal_density_method none
_exptl_crystal_description needle
_exptl_crystal_F_000 736
_exptl_crystal_size_max 0.18
_exptl_crystal_size_mid 0.04
_exptl_crystal_size_min 0.03
_refine_diff_density_max 0.761
_refine_diff_density_min -0.290
_refine_diff_density_rms 0.060
_refine_ls_abs_structure_details 'Flack H D (1983), Acta Cryst. A39, 876-881'
_refine_ls_abs_structure_Flack 0.11(8)
_refine_ls_extinction_coef na
_refine_ls_extinction_method none
_refine_ls_goodness_of_fit_ref 1.000
_refine_ls_hydrogen_treatment constr
_refine_ls_matrix_type full
_refine_ls_number_parameters 910
_refine_ls_number_reflns 16102
_refine_ls_number_restraints 6
_refine_ls_restrained_S_all 1.000
_refine_ls_R_factor_all 0.0966
_refine_ls_R_factor_gt 0.0590
_refine_ls_shift/su_max 0.000
_refine_ls_shift/su_mean 0.000
_refine_ls_structure_factor_coef Fsqd
_refine_ls_weighting_details 'calc w=1/[\s^2^(Fo^2^)+(0.0879P)^2^+0.0000P] where P=(Fo^2^+2Fc^2^)/3'
_refine_ls_weighting_scheme calc
_refine_ls_wR_factor_gt 0.1352
_refine_ls_wR_factor_ref 0.1560
_reflns_number_gt 11274
_reflns_number_total 16102
_reflns_threshold_expression >2sigma(I)
_cod_data_source_file ja200311n_si_004.cif
_cod_data_source_block C22H22NOP
_cod_original_cell_volume 1896.85(18)
_cod_database_code 4105763

loop_
_symmetry_equiv_pos_as_xyz
'x, y, z'

loop_
_atom_site_label
_atom_site_type_symbol
_atom_site_fract_x
_atom_site_fract_y
_atom_site_fract_z
_atom_site_U_iso_or_equiv
_atom_site_adp_type
_atom_site_occupancy
_atom_site_symmetry_multiplicity
_atom_site_calc_flag
_atom_site_refinement_flags
_atom_site_disorder_assembly
_atom_site_disorder_group
P1 P 0.91048(11) 0.22404(8) 0.48659(5) 0.0301(2) Uani 1 1 d . . .
O1 O 0.9735(3) 0.3024(2) 0.52364(14) 0.0358(6) Uani 1 1 d . . .
N1 N 0.7871(4) 0.2812(3) 0.43514(15) 0.0334(7) Uani 1 1 d . . .
H1N H 0.6903 0.2505 0.4465 0.040 Uiso 1 1 calc R . .
C1 C 0.7970(5) 0.0949(3) 0.5481(2) 0.0328(9) Uani 1 1 d . . .
C2 C 0.7041(5) 0.0173(3) 0.5282(2) 0.0376(9) Uani 1 1 d . . .
H2 H 0.6939 0.0339 0.4808 0.045 Uiso 1 1 calc R . .
C3 C 0.6261(5) -0.0843(4) 0.5771(2) 0.0424(10) Uani 1 1 d . . .
H3 H 0.5641 -0.1377 0.5631 0.051 Uiso 1 1 calc R . .
C4 C 0.6392(5) -0.1073(4) 0.6461(2) 0.0420(10) Uani 1 1 d . . .
H4 H 0.5856 -0.1767 0.6795 0.050 Uiso 1 1 calc R . .
C5 C 0.7287(5) -0.0311(4) 0.6669(2) 0.0433(10) Uani 1 1 d . . .
H5 H 0.7361 -0.0473 0.7146 0.052 Uiso 1 1 calc R . .
C6 C 0.8094(5) 0.0711(3) 0.61745(19) 0.0337(9) Uani 1 1 d . . .
H6 H 0.8723 0.1237 0.6316 0.040 Uiso 1 1 calc R . .
C7 C 1.0694(5) 0.1629(3) 0.43592(19) 0.0328(9) Uani 1 1 d . . .
C8 C 1.0413(6) 0.0939(4) 0.3914(2) 0.0460(11) Uani 1 1 d . . .
H8 H 0.9382 0.0831 0.3842 0.055 Uiso 1 1 calc R . .
C9 C 1.1677(6) 0.0418(4) 0.3580(2) 0.0534(13) Uani 1 1 d . . .
H9 H 1.1502 -0.0046 0.3275 0.064 Uiso 1 1 calc R . .
C10 C 1.3175(6) 0.0559(4) 0.3684(2) 0.0556(14) Uani 1 1 d . . .
H10 H 1.4020 0.0176 0.3461 0.067 Uiso 1 1 calc R . .
C11 C 1.3447(6) 0.1258(4) 0.4111(2) 0.0519(12) Uani 1 1 d . . .
H11 H 1.4484 0.1378 0.4174 0.062 Uiso 1 1 calc R . .
C12 C 1.2211(5) 0.1781(4) 0.4444(2) 0.0385(10) Uani 1 1 d . . .
H12 H 1.2405 0.2258 0.4740 0.046 Uiso 1 1 calc R . .
C13 C 0.8315(5) 0.3822(4) 0.37045(19) 0.0381(10) Uani 1 1 d . . .
H13 H 0.9436 0.3732 0.3497 0.046 Uiso 1 1 calc R . .
C14 C 0.7295(6) 0.3680(4) 0.3181(2) 0.0516(12) Uani 1 1 d . . .
H14A H 0.6175 0.3672 0.3403 0.062 Uiso 1 1 calc R . .
H14B H 0.7500 0.4401 0.2770 0.062 Uiso 1 1 calc R . .
C15 C 0.7578(6) 0.2568(5) 0.2942(2) 0.0575(13) Uani 1 1 d . . .
H15 H 0.7093 0.1824 0.3243 0.069 Uiso 1 1 calc R . .
C16 C 0.8442(7) 0.2532(6) 0.2348(3) 0.0677(15) Uani 1 1 d . . .
H16A H 0.8945 0.3258 0.2033 0.081 Uiso 1 1 calc R . .
H16B H 0.8568 0.1780 0.2230 0.081 Uiso 1 1 calc R . .
C17 C 0.8165(5) 0.5078(4) 0.3818(2) 0.0422(10) Uani 1 1 d . . .
C18 C 0.8741(7) 0.6096(5) 0.3265(3) 0.0691(16) Uani 1 1 d . . .
H18 H 0.9250 0.5995 0.2827 0.083 Uiso 1 1 calc R . .
C19 C 0.8562(9) 0.7261(5) 0.3360(3) 0.088(2) Uani 1 1 d . . .
H19 H 0.8888 0.7952 0.2974 0.106 Uiso 1 1 calc R . .
C20 C 0.7933(8) 0.7433(5) 0.3994(3) 0.0715(16) Uani 1 1 d . . .
H20 H 0.7871 0.8233 0.4053 0.086 Uiso 1 1 calc R . .
C21 C 0.7390(6) 0.6449(4) 0.4543(3) 0.0579(13) Uani 1 1 d . . .
H21 H 0.6931 0.6555 0.4986 0.069 Uiso 1 1 calc R . .
C22 C 0.7520(5) 0.5296(4) 0.4445(2) 0.0436(10) Uani 1 1 d . . .
H22 H 0.7142 0.4617 0.4832 0.052 Uiso 1 1 calc R . .
P2 P 0.37440(11) 0.32542(8) 0.57403(5) 0.0270(2) Uani 1 1 d . . .
O2 O 0.4874(3) 0.2766(2) 0.52415(13) 0.0334(6) Uani 1 1 d . . .
N2 N 0.2435(4) 0.4199(2) 0.54456(15) 0.0300(7) Uani 1 1 d . . .
H2N H 0.1430 0.3989 0.5582 0.036 Uiso 1 1 calc R . .
C23 C 0.4784(5) 0.4029(3) 0.62069(18) 0.0292(8) Uani 1 1 d . . .
C24 C 0.4028(5) 0.4854(3) 0.65475(19) 0.0354(9) Uani 1 1 d . . .
H24 H 0.2979 0.5068 0.6513 0.043 Uiso 1 1 calc R . .
C25 C 0.4842(5) 0.5354(4) 0.6937(2) 0.0413(10) Uani 1 1 d . . .
H25 H 0.4332 0.5903 0.7178 0.050 Uiso 1 1 calc R . .
C26 C 0.6353(6) 0.5076(4) 0.6982(2) 0.0493(12) Uani 1 1 d . . .
H26 H 0.6888 0.5428 0.7253 0.059 Uiso 1 1 calc R . .
C27 C 0.7112(5) 0.4277(4) 0.6631(2) 0.0447(10) Uani 1 1 d . . .
H27 H 0.8173 0.4091 0.6654 0.054 Uiso 1 1 calc R . .
C28 C 0.6319(5) 0.3754(4) 0.62481(19) 0.0350(9) Uani 1 1 d . . .
H28 H 0.6834 0.3201 0.6011 0.042 Uiso 1 1 calc R . .
C29 C 0.2550(4) 0.2042(3) 0.63850(18) 0.0282(8) Uani 1 1 d . . .
C30 C 0.1349(5) 0.2256(3) 0.68917(19) 0.0327(8) Uani 1 1 d . . .
H30 H 0.1088 0.3070 0.6889 0.039 Uiso 1 1 calc R . .
C31 C 0.0528(5) 0.1289(4) 0.74010(19) 0.0353(9) Uani 1 1 d . . .
H31 H -0.0282 0.1443 0.7751 0.042 Uiso 1 1 calc R . .
C32 C 0.0881(5) 0.0102(4) 0.7402(2) 0.0396(10) Uani 1 1 d . . .
H32 H 0.0319 -0.0560 0.7753 0.048 Uiso 1 1 calc R . .
C33 C 0.2056(5) -0.0119(4) 0.6891(2) 0.0437(11) Uani 1 1 d . . .
H33 H 0.2285 -0.0934 0.6884 0.052 Uiso 1 1 calc R . .
C34 C 0.2905(5) 0.0851(3) 0.63870(19) 0.0360(9) Uani 1 1 d . . .
H34 H 0.3730 0.0697 0.6043 0.043 Uiso 1 1 calc R . .
C35 C 0.2934(5) 0.5396(3) 0.49552(19) 0.0322(9) Uani 1 1 d . B .
H35 H 0.4080 0.5527 0.4935 0.039 Uiso 1 1 calc R . .
C36 C 0.2711(6) 0.5421(4) 0.4218(2) 0.0456(11) Uani 1 1 d D . .
H36A H 0.3089 0.4657 0.4110 0.055 Uiso 1 1 calc R A 1
H36B H 0.1580 0.5467 0.4200 0.055 Uiso 1 1 calc R A 1
C37 C 0.3601(12) 0.6504(7) 0.3678(3) 0.038(2) Uani 0.572(15) 1 d PD B 1
H37 H 0.4710 0.6564 0.3626 0.046 Uiso 0.572(15) 1 calc PR B 1
C38 C 0.2904(13) 0.7356(8) 0.3283(5) 0.069(4) Uani 0.572(15) 1 d PD B 1
H38A H 0.1796 0.7312 0.3328 0.083 Uiso 0.572(15) 1 calc PR B 1
H38B H 0.3504 0.8021 0.2951 0.083 Uiso 0.572(15) 1 calc PR B 1
C37X C 0.2907(17) 0.6654(11) 0.3705(7) 0.047(4) Uiso 0.428(15) 1 d PD B 2
H37X H 0.2125 0.7242 0.3727 0.056 Uiso 0.428(15) 1 calc PR B 2
C38X C 0.418(2) 0.6897(18) 0.3228(10) 0.105(7) Uiso 0.428(15) 1 d PD B 2
H38C H 0.4948 0.6299 0.3212 0.126 Uiso 0.428(15) 1 calc PR B 2
H38D H 0.4336 0.7673 0.2894 0.126 Uiso 0.428(15) 1 calc PR B 2
C39 C 0.2074(5) 0.6396(3) 0.52203(19) 0.0316(8) Uani 1 1 d . . .
C40 C 0.2873(6) 0.7472(4) 0.5172(2) 0.0451(11) Uani 1 1 d . B .
H40 H 0.3961 0.7579 0.4973 0.054 Uiso 1 1 calc R . .
C41 C 0.2088(7) 0.8394(4) 0.5414(2) 0.0525(13) Uani 1 1 d . . .
H41 H 0.2647 0.9119 0.5390 0.063 Uiso 1 1 calc R B .
C42 C 0.0538(7) 0.8260(4) 0.5683(2) 0.0531(13) Uani 1 1 d . B .
H42 H 0.0010 0.8897 0.5843 0.064 Uiso 1 1 calc R . .
C43 C -0.0297(6) 0.7201(4) 0.5729(3) 0.0578(13) Uani 1 1 d . . .
H43 H -0.1388 0.7105 0.5923 0.069 Uiso 1 1 calc R B .
C44 C 0.0497(5) 0.6279(4) 0.5484(2) 0.0472(11) Uani 1 1 d . B .
H44 H -0.0068 0.5560 0.5502 0.057 Uiso 1 1 calc R . .
P3 P 0.67190(11) 0.44604(8) 0.01339(5) 0.0273(2) Uani 1 1 d . . .
O3 O 0.7686(3) 0.3642(2) -0.02170(13) 0.0317(6) Uani 1 1 d . . .
N3 N 0.5020(4) 0.3945(3) 0.06564(15) 0.0312(7) Uani 1 1 d . . .
H3N H 0.4147 0.4261 0.0540 0.037 Uiso 1 1 calc R . .
C45 C 0.6138(4) 0.5751(3) -0.04983(18) 0.0266(8) Uani 1 1 d . . .
C46 C 0.6877(5) 0.5954(3) -0.11924(18) 0.0312(8) Uani 1 1 d . . .
H46 H 0.7624 0.5401 -0.1325 0.037 Uiso 1 1 calc R . .
C47 C 0.6521(5) 0.6964(3) -0.1691(2) 0.0400(10) Uani 1 1 d . . .
H47 H 0.7027 0.7100 -0.2165 0.048 Uiso 1 1 calc R . .
C48 C 0.5447(5) 0.7769(4) -0.1508(2) 0.0376(9) Uani 1 1 d . . .
H48 H 0.5211 0.8460 -0.1852 0.045 Uiso 1 1 calc R . .
C49 C 0.4713(5) 0.7572(3) -0.0823(2) 0.0377(9) Uani 1 1 d . . .
H49 H 0.3973 0.8133 -0.0696 0.045 Uiso 1 1 calc R . .
C50 C 0.5040(4) 0.6563(3) -0.0316(2) 0.0344(9) Uani 1 1 d . . .
H50 H 0.4514 0.6429 0.0155 0.041 Uiso 1 1 calc R . .
C51 C 0.7839(5) 0.5082(3) 0.06306(17) 0.0296(8) Uani 1 1 d . . .
C52 C 0.9441(5) 0.4949(4) 0.0530(2) 0.0371(9) Uani 1 1 d . . .
H52 H 0.9910 0.4474 0.0232 0.045 Uiso 1 1 calc R . .
C53 C 1.0383(6) 0.5491(4) 0.0854(2) 0.0460(11) Uani 1 1 d . . .
H53 H 1.1484 0.5389 0.0775 0.055 Uiso 1 1 calc R . .
C54 C 0.9724(6) 0.6170(4) 0.1284(2) 0.0485(11) Uani 1 1 d . . .
H54 H 1.0365 0.6541 0.1507 0.058 Uiso 1 1 calc R . .
C55 C 0.8115(6) 0.6322(4) 0.1396(2) 0.0494(11) Uani 1 1 d . . .
H55 H 0.7660 0.6796 0.1698 0.059 Uiso 1 1 calc R . .
C56 C 0.7177(5) 0.5790(4) 0.1074(2) 0.0414(10) Uani 1 1 d . . .
H56 H 0.6078 0.5901 0.1153 0.050 Uiso 1 1 calc R . .
C57 C 0.4930(5) 0.2982(4) 0.13050(19) 0.0362(9) Uani 1 1 d . . .
H57 H 0.5778 0.3153 0.1541 0.043 Uiso 1 1 calc R . .
C58 C 0.3324(6) 0.3055(4) 0.1781(2) 0.0478(11) Uani 1 1 d . . .
H58A H 0.2478 0.2995 0.1526 0.057 Uiso 1 1 calc R . .
H58B H 0.3188 0.2343 0.2198 0.057 Uiso 1 1 calc R . .
C59 C 0.3134(6) 0.4188(5) 0.2018(2) 0.0583(13) Uani 1 1 d . . .
H59 H 0.3287 0.4944 0.1667 0.070 Uiso 1 1 calc R . .
C60 C 0.2790(8) 0.4228(6) 0.2640(3) 0.0816(19) Uani 1 1 d . . .
H60A H 0.2627 0.3493 0.3007 0.098 Uiso 1 1 calc R . .
H60B H 0.2693 0.4993 0.2744 0.098 Uiso 1 1 calc R . .
C61 C 0.5121(5) 0.1705(4) 0.1220(2) 0.0391(10) Uani 1 1 d . . .
C62 C 0.5575(6) 0.0785(4) 0.1747(2) 0.0552(13) Uani 1 1 d . . .
H62 H 0.5757 0.0971 0.2156 0.066 Uiso 1 1 calc R . .
C63 C 0.5765(7) -0.0377(5) 0.1691(3) 0.0688(16) Uani 1 1 d . . .
H63 H 0.6137 -0.0977 0.2044 0.083 Uiso 1 1 calc R . .
C64 C 0.5419(7) -0.0681(4) 0.1122(4) 0.0737(18) Uani 1 1 d . . .
H64 H 0.5493 -0.1500 0.1096 0.088 Uiso 1 1 calc R . .
C65 C 0.4964(7) 0.0209(4) 0.0591(3) 0.0629(14) Uani 1 1 d . . .
H65 H 0.4744 0.0004 0.0194 0.075 Uiso 1 1 calc R . .
C66 C 0.4827(5) 0.1399(4) 0.0634(2) 0.0455(11) Uani 1 1 d . . .
H66 H 0.4531 0.2009 0.0263 0.055 Uiso 1 1 calc R . .
P4 P 0.21592(10) 0.33879(8) 0.92736(5) 0.0260(2) Uani 1 1 d . . .
O4 O 0.2817(3) 0.3858(2) 0.97816(12) 0.0318(6) Uani 1 1 d . . .
N4 N 0.0615(4) 0.2445(3) 0.95634(16) 0.0300(7) Uani 1 1 d . . .
H4N H -0.0281 0.2669 0.9435 0.036 Uiso 1 1 calc R . .
C67 C 0.1526(4) 0.4608(3) 0.86294(18) 0.0275(8) Uani 1 1 d . . .
C68 C 0.0757(5) 0.4408(3) 0.81219(19) 0.0316(8) Uani 1 1 d . . .
H68 H 0.0485 0.3598 0.8132 0.038 Uiso 1 1 calc R . .
C69 C 0.0389(5) 0.5381(4) 0.76040(19) 0.0368(9) Uani 1 1 d . . .
H69 H -0.0130 0.5239 0.7259 0.044 Uiso 1 1 calc R . .
C70 C 0.0780(5) 0.6560(4) 0.7592(2) 0.0392(10) Uani 1 1 d . . .
H70 H 0.0536 0.7228 0.7236 0.047 Uiso 1 1 calc R . .
C71 C 0.1521(6) 0.6770(4) 0.8095(2) 0.0446(11) Uani 1 1 d . . .
H71 H 0.1762 0.7583 0.8089 0.054 Uiso 1 1 calc R . .
C72 C 0.1919(5) 0.5801(3) 0.86082(19) 0.0341(9) Uani 1 1 d . . .
H72 H 0.2458 0.5951 0.8945 0.041 Uiso 1 1 calc R . .
C73 C 0.3634(4) 0.2613(3) 0.88093(17) 0.0264(8) Uani 1 1 d . . .
C74 C 0.3216(5) 0.1816(3) 0.84497(19) 0.0328(8) Uani 1 1 d . . .
H74 H 0.2141 0.1622 0.8478 0.039 Uiso 1 1 calc R . .
C75 C 0.4370(5) 0.1315(4) 0.8055(2) 0.0393(10) Uani 1 1 d . . .
H75 H 0.4087 0.0775 0.7811 0.047 Uiso 1 1 calc R . .
C76 C 0.5926(6) 0.1591(4) 0.8012(2) 0.0476(11) Uani 1 1 d . . .
H76 H 0.6714 0.1255 0.7731 0.057 Uiso 1 1 calc R . .
C77 C 0.6345(5) 0.2357(4) 0.8379(2) 0.0469(11) Uani 1 1 d . . .
H77 H 0.7422 0.2528 0.8362 0.056 Uiso 1 1 calc R . .
C78 C 0.5183(5) 0.2877(3) 0.8773(2) 0.0357(9) Uani 1 1 d . . .
H78 H 0.5467 0.3417 0.9017 0.043 Uiso 1 1 calc R . .
C79 C 0.0722(5) 0.1231(3) 1.00348(18) 0.0294(8) Uani 1 1 d . . .
H79 H 0.1859 0.1079 1.0034 0.035 Uiso 1 1 calc R . .
C80 C -0.0081(6) 0.1178(4) 1.0785(2) 0.0405(10) Uani 1 1 d . . .
H80A H 0.0398 0.1819 1.0936 0.049 Uiso 1 1 calc R . .
H80B H -0.1206 0.1348 1.0798 0.049 Uiso 1 1 calc R . .
C81 C 0.0060(6) -0.0031(4) 1.1279(2) 0.0465(11) Uani 1 1 d . . .
H81 H -0.0593 -0.0688 1.1273 0.056 Uiso 1 1 calc R . .
C82 C 0.1025(7) -0.0262(5) 1.1727(2) 0.0680(16) Uani 1 1 d . . .
H82A H 0.1697 0.0371 1.1748 0.082 Uiso 1 1 calc R . .
H82B H 0.1046 -0.1061 1.2026 0.082 Uiso 1 1 calc R . .
C83 C 0.0066(4) 0.0256(3) 0.97660(18) 0.0291(8) Uani 1 1 d . . .
C84 C 0.0851(5) -0.0812(3) 0.9774(2) 0.0405(10) Uani 1 1 d . . .
H84 H 0.1805 -0.0933 0.9944 0.049 Uiso 1 1 calc R . .
C85 C 0.0249(6) -0.1710(4) 0.9535(2) 0.0475(12) Uani 1 1 d . . .
H85 H 0.0802 -0.2436 0.9536 0.057 Uiso 1 1 calc R . .
C86 C -0.1128(6) -0.1552(4) 0.9299(2) 0.0481(11) Uani 1 1 d . . .
H86 H -0.1542 -0.2175 0.9145 0.058 Uiso 1 1 calc R . .
C87 C -0.1918(6) -0.0497(4) 0.9285(3) 0.0541(12) Uani 1 1 d . . .
H87A H -0.2863 -0.0377 0.9109 0.065 Uiso 1 1 calc R . .
C88 C -0.1324(5) 0.0399(4) 0.9530(2) 0.0445(11) Uani 1 1 d . . .
H88 H -0.1890 0.1118 0.9534 0.053 Uiso 1 1 calc R . .

loop_
_atom_site_aniso_label
_atom_site_aniso_U_11
_atom_site_aniso_U_22
_atom_site_aniso_U_33
_atom_site_aniso_U_23
_atom_site_aniso_U_13
_atom_site_aniso_U_12
P1 0.0299(6) 0.0319(5) 0.0282(5) -0.0105(4) -0.0013(4) 0.0010(4)
O1 0.0355(16) 0.0355(14) 0.0376(15) -0.0148(12) -0.0027(12) 0.0007(12)
N1 0.0328(18) 0.0342(17) 0.0287(16) -0.0041(13) -0.0014(13) -0.0021(14)
C1 0.036(2) 0.0273(19) 0.034(2) -0.0099(16) -0.0015(17) 0.0052(16)
C2 0.043(2) 0.033(2) 0.037(2) -0.0082(17) -0.0114(18) 0.0010(18)
C3 0.044(3) 0.033(2) 0.051(3) -0.0126(19) -0.008(2) -0.0011(18)
C4 0.048(3) 0.030(2) 0.040(2) -0.0014(18) 0.0006(19) -0.0024(18)
C5 0.056(3) 0.036(2) 0.033(2) -0.0090(18) 0.0016(19) -0.001(2)
C6 0.044(2) 0.0299(19) 0.0276(19) -0.0101(16) -0.0038(17) 0.0013(17)
C7 0.037(2) 0.033(2) 0.0263(19) -0.0085(16) -0.0005(16) 0.0046(16)
C8 0.043(3) 0.054(3) 0.045(3) -0.023(2) -0.005(2) 0.006(2)
C9 0.063(4) 0.056(3) 0.043(3) -0.026(2) 0.001(2) 0.006(2)
C10 0.059(3) 0.055(3) 0.045(3) -0.015(2) 0.008(2) 0.020(2)
C11 0.039(3) 0.061(3) 0.048(3) -0.008(2) 0.000(2) 0.010(2)
C12 0.036(2) 0.039(2) 0.036(2) -0.0083(18) 0.0008(18) 0.0040(17)
C13 0.043(3) 0.043(2) 0.0222(19) -0.0034(17) 0.0008(17) -0.0022(18)
C14 0.064(3) 0.058(3) 0.034(2) -0.011(2) -0.015(2) -0.001(2)
C15 0.071(4) 0.063(3) 0.040(3) -0.015(2) -0.012(2) -0.006(3)
C16 0.087(4) 0.077(4) 0.041(3) -0.021(3) -0.010(3) 0.007(3)
C17 0.049(3) 0.040(2) 0.033(2) -0.0013(18) -0.0099(19) 0.0010(19)
C18 0.089(4) 0.054(3) 0.048(3) -0.001(2) 0.010(3) -0.020(3)
C19 0.121(6) 0.045(3) 0.077(4) 0.005(3) 0.004(4) -0.021(3)
C20 0.093(5) 0.040(3) 0.079(4) -0.015(3) -0.011(3) -0.003(3)
C21 0.063(3) 0.046(3) 0.066(3) -0.020(2) -0.007(3) -0.002(2)
C22 0.051(3) 0.036(2) 0.042(2) -0.0098(19) -0.007(2) 0.0023(19)
P2 0.0304(6) 0.0240(5) 0.0255(5) -0.0081(4) -0.0004(4) -0.0008(4)
O2 0.0392(16) 0.0316(14) 0.0299(13) -0.0133(11) -0.0008(11) -0.0004(11)
N2 0.0315(18) 0.0226(15) 0.0316(16) -0.0043(13) 0.0000(13) -0.0016(12)
C23 0.035(2) 0.0267(18) 0.0246(18) -0.0087(15) 0.0003(15) -0.0020(15)
C24 0.034(2) 0.037(2) 0.036(2) -0.0137(17) -0.0003(17) -0.0001(16)
C25 0.045(3) 0.041(2) 0.042(2) -0.0251(19) -0.001(2) -0.0050(19)
C26 0.050(3) 0.061(3) 0.046(3) -0.030(2) -0.009(2) -0.009(2)
C27 0.035(2) 0.052(3) 0.050(3) -0.018(2) -0.011(2) 0.0017(19)
C28 0.038(2) 0.039(2) 0.0296(19) -0.0137(17) -0.0040(17) 0.0013(17)
C29 0.033(2) 0.0277(18) 0.0226(17) -0.0054(14) -0.0057(15) -0.0006(15)
C30 0.037(2) 0.0292(19) 0.033(2) -0.0138(16) -0.0015(16) -0.0015(16)
C31 0.032(2) 0.045(2) 0.0247(18) -0.0072(16) 0.0018(16) 0.0004(17)
C32 0.051(3) 0.030(2) 0.031(2) 0.0023(16) -0.0052(18) -0.0043(18)
C33 0.057(3) 0.0255(19) 0.041(2) -0.0045(18) 0.001(2) 0.0011(18)
C34 0.044(2) 0.030(2) 0.031(2) -0.0101(16) 0.0021(18) 0.0006(17)
C35 0.040(2) 0.0224(18) 0.0312(19) -0.0053(15) -0.0011(17) -0.0016(15)
C36 0.076(3) 0.029(2) 0.027(2) -0.0040(17) -0.004(2) -0.002(2)
C37 0.039(5) 0.043(5) 0.027(4) -0.006(3) 0.005(4) 0.005(4)
C38 0.078(8) 0.054(6) 0.053(6) 0.018(4) -0.007(5) -0.010(5)
C39 0.040(2) 0.0247(18) 0.0301(19) -0.0052(15) -0.0091(17) 0.0018(16)
C40 0.057(3) 0.030(2) 0.046(2) -0.0090(18) -0.005(2) -0.0015(19)
C41 0.081(4) 0.026(2) 0.055(3) -0.016(2) -0.016(3) 0.001(2)
C42 0.077(4) 0.034(2) 0.054(3) -0.019(2) -0.018(3) 0.024(2)
C43 0.048(3) 0.052(3) 0.071(3) -0.020(3) -0.003(2) 0.011(2)
C44 0.048(3) 0.035(2) 0.061(3) -0.017(2) -0.011(2) 0.0076(19)
P3 0.0306(6) 0.0265(5) 0.0246(5) -0.0081(4) -0.0035(4) 0.0003(4)
O3 0.0361(15) 0.0298(13) 0.0324(14) -0.0138(11) -0.0069(11) 0.0059(11)
N3 0.0334(18) 0.0335(17) 0.0243(15) -0.0050(13) -0.0044(13) 0.0047(13)
C45 0.0260(19) 0.0258(17) 0.0271(17) -0.0075(14) -0.0019(15) -0.0037(14)
C46 0.041(2) 0.0271(18) 0.0252(18) -0.0090(15) -0.0033(16) -0.0001(16)
C47 0.056(3) 0.034(2) 0.0292(19) -0.0083(17) -0.0058(18) 0.0001(19)
C48 0.044(2) 0.030(2) 0.037(2) -0.0014(17) -0.0139(18) 0.0016(17)
C49 0.038(2) 0.028(2) 0.047(2) -0.0105(18) -0.0090(19) 0.0044(16)
C50 0.029(2) 0.040(2) 0.035(2) -0.0137(17) -0.0014(16) 0.0003(16)
C51 0.036(2) 0.0304(19) 0.0218(17) -0.0067(15) -0.0056(16) -0.0008(16)
C52 0.038(2) 0.042(2) 0.032(2) -0.0092(18) -0.0082(18) 0.0012(18)
C53 0.041(3) 0.055(3) 0.042(2) -0.011(2) -0.010(2) -0.006(2)
C54 0.062(3) 0.052(3) 0.039(2) -0.017(2) -0.020(2) -0.004(2)
C55 0.061(3) 0.055(3) 0.041(2) -0.022(2) -0.017(2) 0.006(2)
C56 0.044(3) 0.046(2) 0.037(2) -0.0155(19) -0.0094(19) 0.0091(19)
C57 0.043(2) 0.036(2) 0.0269(19) -0.0039(16) -0.0050(17) -0.0018(17)
C58 0.053(3) 0.049(3) 0.035(2) -0.009(2) 0.005(2) -0.002(2)
C59 0.071(4) 0.060(3) 0.040(3) -0.015(2) 0.001(2) -0.001(3)
C60 0.107(5) 0.083(4) 0.055(3) -0.030(3) 0.000(3) 0.013(4)
C61 0.034(2) 0.041(2) 0.032(2) 0.0023(18) 0.0012(17) -0.0014(17)
C62 0.053(3) 0.054(3) 0.044(3) 0.006(2) -0.002(2) 0.005(2)
C63 0.063(4) 0.048(3) 0.077(4) 0.010(3) -0.009(3) 0.007(3)
C64 0.060(4) 0.030(2) 0.118(5) -0.007(3) -0.005(4) 0.004(2)
C65 0.063(3) 0.046(3) 0.081(4) -0.024(3) -0.008(3) 0.002(2)
C66 0.047(3) 0.036(2) 0.051(3) -0.011(2) -0.007(2) 0.0031(19)
P4 0.0303(5) 0.0231(5) 0.0247(5) -0.0088(4) -0.0024(4) 0.0006(4)
O4 0.0378(16) 0.0343(14) 0.0272(13) -0.0155(11) -0.0056(11) 0.0001(11)
N4 0.0307(17) 0.0244(15) 0.0328(16) -0.0051(13) -0.0049(13) -0.0004(12)
C67 0.029(2) 0.0273(18) 0.0257(18) -0.0102(15) -0.0007(15) 0.0024(14)
C68 0.038(2) 0.0261(19) 0.032(2) -0.0109(16) -0.0075(16) 0.0006(16)
C69 0.037(2) 0.046(2) 0.0257(19) -0.0078(17) -0.0070(17) 0.0053(18)
C70 0.043(3) 0.037(2) 0.033(2) -0.0028(17) -0.0074(18) 0.0062(18)
C71 0.058(3) 0.028(2) 0.046(2) -0.0046(19) -0.013(2) -0.0022(19)
C72 0.047(3) 0.0274(19) 0.0297(19) -0.0096(16) -0.0087(17) -0.0034(17)
C73 0.031(2) 0.0277(18) 0.0198(17) -0.0076(14) -0.0020(15) 0.0012(15)
C74 0.036(2) 0.0318(19) 0.034(2) -0.0143(16) -0.0079(17) 0.0043(16)
C75 0.047(3) 0.043(2) 0.036(2) -0.0237(18) -0.0080(19) 0.0092(19)
C76 0.052(3) 0.058(3) 0.036(2) -0.024(2) -0.001(2) 0.016(2)
C77 0.030(2) 0.060(3) 0.049(3) -0.017(2) -0.0019(19) 0.002(2)
C78 0.039(2) 0.034(2) 0.034(2) -0.0135(17) -0.0009(17) 0.0037(17)
C79 0.035(2) 0.0235(18) 0.0279(18) -0.0048(15) -0.0043(16) 0.0023(15)
C80 0.051(3) 0.036(2) 0.029(2) -0.0072(17) 0.0021(18) -0.0051(18)
C81 0.055(3) 0.045(3) 0.031(2) -0.0030(19) 0.004(2) -0.006(2)
C82 0.086(4) 0.067(3) 0.036(3) 0.008(2) -0.008(3) -0.005(3)
C83 0.032(2) 0.0247(18) 0.0290(19) -0.0087(15) -0.0001(16) -0.0037(15)
C84 0.047(3) 0.029(2) 0.045(2) -0.0135(18) -0.0034(19) 0.0034(18)
C85 0.069(3) 0.027(2) 0.047(3) -0.0162(19) -0.003(2) 0.003(2)
C86 0.058(3) 0.033(2) 0.054(3) -0.018(2) -0.005(2) -0.017(2)
C87 0.050(3) 0.056(3) 0.064(3) -0.022(2) -0.020(2) -0.007(2)
C88 0.042(3) 0.030(2) 0.065(3) -0.020(2) -0.010(2) 0.0007(18)

loop_
_atom_type_symbol
_atom_type_description
_atom_type_scat_dispersion_real
_atom_type_scat_dispersion_imag
_atom_type_scat_source
C C 0.0033 0.0016 'International Tables Vol C Tables 4.2.6.8 and 6.1.1.4'
H H 0.0000 0.0000 'International Tables Vol C Tables 4.2.6.8 and 6.1.1.4'
N N 0.0061 0.0033 'International Tables Vol C Tables 4.2.6.8 and 6.1.1.4'
O O 0.0106 0.0060 'International Tables Vol C Tables 4.2.6.8 and 6.1.1.4'
P P 0.1023 0.0942 'International Tables Vol C Tables 4.2.6.8 and 6.1.1.4'

loop_
_geom_angle_atom_site_label_1
_geom_angle_atom_site_label_2
_geom_angle_atom_site_label_3
_geom_angle
O1 P1 N1 119.03(16)
O1 P1 C7 110.21(17)
N1 P1 C7 107.30(17)
O1 P1 C1 110.73(17)
N1 P1 C1 101.93(17)
C7 P1 C1 106.78(17)
C13 N1 P1 123.0(3)
C6 C1 C2 119.4(4)
C6 C1 P1 117.6(3)
C2 C1 P1 123.0(3)
C3 C2 C1 120.5(4)
C4 C3 C2 119.6(4)
C5 C4 C3 120.8(4)
C4 C5 C6 119.8(4)
C1 C6 C5 119.8(4)
C12 C7 C8 119.1(4)
C12 C7 P1 119.2(3)
C8 C7 P1 121.5(3)
C9 C8 C7 118.6(4)
C10 C9 C8 121.4(4)
C9 C10 C11 119.8(4)
C12 C11 C10 119.6(5)
C11 C12 C7 121.6(4)
N1 C13 C17 114.1(3)
N1 C13 C14 108.3(3)
C17 C13 C14 110.4(4)
C15 C14 C13 114.3(4)
C16 C15 C14 124.9(5)
C22 C17 C18 116.7(4)
C22 C17 C13 124.0(4)
C18 C17 C13 119.3(4)
C19 C18 C17 119.6(5)
C20 C19 C18 121.6(5)
C19 C20 C21 119.5(5)
C20 C21 C22 118.9(5)
C17 C22 C21 123.5(4)
O2 P2 N2 119.03(15)
O2 P2 C29 111.02(16)
N2 P2 C29 102.63(17)
O2 P2 C23 110.39(16)
N2 P2 C23 105.98(16)
C29 P2 C23 106.95(16)
C35 N2 P2 120.2(3)
C28 C23 C24 119.9(4)
C28 C23 P2 119.1(3)
C24 C23 P2 120.9(3)
C25 C24 C23 118.6(4)
C26 C25 C24 121.5(4)
C25 C26 C27 119.8(4)
C28 C27 C26 119.7(4)
C23 C28 C27 120.5(4)
C34 C29 C30 119.4(3)
C34 C29 P2 117.9(3)
C30 C29 P2 122.6(3)
C31 C30 C29 120.3(3)
C32 C31 C30 120.3(4)
C31 C32 C33 119.7(4)
C32 C33 C34 120.1(4)
C29 C34 C33 120.2(4)
N2 C35 C39 110.1(3)
N2 C35 C36 110.5(3)
C39 C35 C36 112.6(3)
C37 C36 C35 110.9(5)
C38 C37 C36 122.5(9)
C44 C39 C40 118.9(4)
C44 C39 C35 120.9(4)
C40 C39 C35 120.2(4)
C39 C40 C41 120.4(4)
C42 C41 C40 120.2(4)
C41 C42 C43 120.7(4)
C42 C43 C44 118.9(5)
C39 C44 C43 120.9(4)
O3 P3 N3 119.82(15)
O3 P3 C51 110.38(16)
N3 P3 C51 106.58(16)
O3 P3 C45 110.85(16)
N3 P3 C45 102.02(16)
C51 P3 C45 106.16(16)
C57 N3 P3 121.8(3)
C50 C45 C46 119.2(3)
C50 C45 P3 122.9(3)
C46 C45 P3 117.9(3)
C47 C46 C45 119.9(4)
C48 C47 C46 120.7(4)
C47 C48 C49 119.7(4)
C48 C49 C50 120.7(4)
C49 C50 C45 119.9(3)
C52 C51 C56 117.9(4)
C52 C51 P3 118.9(3)
C56 C51 P3 122.9(3)
C51 C52 C53 121.6(4)
C54 C53 C52 119.7(4)
C53 C54 C55 120.1(4)
C56 C55 C54 120.4(4)
C55 C56 C51 120.2(4)
N3 C57 C61 115.0(3)
N3 C57 C58 107.8(3)
C61 C57 C58 109.8(3)
C59 C58 C57 114.6(4)
C60 C59 C58 125.6(5)
C66 C61 C62 118.0(4)
C66 C61 C57 122.4(4)
C62 C61 C57 119.6(4)
C63 C62 C61 121.5(5)
C62 C63 C64 120.1(5)
C63 C64 C65 119.7(5)
C64 C65 C66 120.3(6)
C65 C66 C61 120.3(4)
O4 P4 N4 118.62(15)
O4 P4 C67 111.19(16)
N4 P4 C67 103.15(17)
O4 P4 C73 110.57(16)
N4 P4 C73 105.78(16)
C67 P4 C73 106.66(16)
C79 N4 P4 120.4(3)
C72 C67 C68 119.1(3)
C72 C67 P4 118.1(3)
C68 C67 P4 122.7(3)
C69 C68 C67 120.6(3)
C70 C69 C68 119.6(4)
C71 C70 C69 120.3(4)
C70 C71 C72 120.5(4)
C71 C72 C67 119.9(4)
C78 C73 C74 119.8(3)
C78 C73 P4 119.0(3)
C74 C73 P4 121.0(3)
C75 C74 C73 119.7(4)
C76 C75 C74 120.5(4)
C75 C76 C77 120.0(4)
C76 C77 C78 119.7(4)
C73 C78 C77 120.3(4)
N4 C79 C83 110.3(3)
N4 C79 C80 111.0(3)
C83 C79 C80 112.5(3)
C81 C80 C79 112.1(3)
C82 C81 C80 125.0(5)
C88 C83 C84 118.7(4)
C88 C83 C79 121.2(3)
C84 C83 C79 120.1(4)
C83 C84 C85 120.3(4)
C86 C85 C84 120.3(4)
C85 C86 C87 120.2(4)
C86 C87 C88 119.5(5)
C83 C88 C87 121.0(4)

loop_
_geom_bond_atom_site_label_1
_geom_bond_atom_site_label_2
_geom_bond_distance
P1 O1 1.483(3)
P1 N1 1.643(3)
P1 C7 1.807(4)
P1 C1 1.810(4)
N1 C13 1.483(5)
C1 C6 1.385(5)
C1 C2 1.391(6)
C2 C3 1.389(6)
C3 C4 1.379(6)
C4 C5 1.373(6)
C5 C6 1.407(5)
C7 C12 1.380(6)
C7 C8 1.404(6)
C8 C9 1.389(6)
C9 C10 1.376(7)
C10 C11 1.378(7)
C11 C12 1.374(6)
C13 C17 1.510(6)
C13 C14 1.547(6)
C14 C15 1.477(7)
C15 C16 1.303(7)
C17 C22 1.375(6)
C17 C18 1.397(6)
C18 C19 1.395(8)
C19 C20 1.362(8)
C20 C21 1.365(7)
C21 C22 1.380(6)
P2 O2 1.485(3)
P2 N2 1.638(3)
P2 C29 1.801(4)
P2 C23 1.815(4)
N2 C35 1.469(4)
C23 C28 1.377(6)
C23 C24 1.398(5)
C24 C25 1.384(6)
C25 C26 1.360(7)
C26 C27 1.387(6)
C27 C28 1.378(6)
C29 C34 1.386(5)
C29 C30 1.387(5)
C30 C31 1.385(5)
C31 C32 1.382(6)
C32 C33 1.382(6)
C33 C34 1.392(5)
C35 C39 1.516(5)
C35 C36 1.537(6)
C36 C37 1.515(8)
C37 C38 1.303(11)
C39 C44 1.367(6)
C39 C40 1.389(5)
C40 C41 1.393(6)
C41 C42 1.347(7)
C42 C43 1.389(7)
C43 C44 1.398(6)
P3 O3 1.480(3)
P3 N3 1.655(3)
P3 C51 1.802(4)
P3 C45 1.807(4)
N3 C57 1.458(5)
C45 C50 1.388(5)
C45 C46 1.390(5)
C46 C47 1.387(5)
C47 C48 1.370(6)
C48 C49 1.372(6)
C49 C50 1.387(5)
C51 C52 1.379(6)
C51 C56 1.404(5)
C52 C53 1.387(6)
C53 C54 1.360(6)
C54 C55 1.387(7)
C55 C56 1.375(6)
C57 C61 1.514(6)
C57 C58 1.554(6)
C58 C59 1.491(7)
C59 C60 1.255(7)
C61 C66 1.393(6)
C61 C62 1.394(6)
C62 C63 1.364(8)
C63 C64 1.376(9)
C64 C65 1.381(8)
C65 C66 1.383(6)
P4 O4 1.486(3)
P4 N4 1.643(3)
P4 C67 1.792(4)
P4 C73 1.807(4)
N4 C79 1.466(4)
C67 C72 1.395(5)
C67 C68 1.397(5)
C68 C69 1.387(5)
C69 C70 1.383(6)
C70 C71 1.378(6)
C71 C72 1.388(5)
C73 C78 1.367(6)
C73 C74 1.400(5)
C74 C75 1.376(5)
C75 C76 1.374(7)
C76 C77 1.384(7)
C77 C78 1.392(6)
C79 C83 1.523(5)
C79 C80 1.535(5)
C80 C81 1.488(6)
C81 C82 1.323(7)
C83 C88 1.374(6)
C83 C84 1.383(5)
C84 C85 1.392(6)
C85 C86 1.363(7)
C86 C87 1.371(7)
C87 C88 1.394(6)

loop_
_geom_hbond_atom_site_label_D
_geom_hbond_atom_site_label_H
_geom_hbond_atom_site_label_A
_geom_hbond_distance_DH
_geom_hbond_distance_HA
_geom_hbond_distance_DA
_geom_hbond_angle_DHA
_geom_hbond_site_symmetry_A
N1 H1N O2 0.88 2.20 2.864(4) 131.5 .
N2 H2N O1 0.88 2.17 2.873(4) 136.1 1_455
N3 H3N O4 0.88 2.23 2.867(4) 128.7 1_554
N4 H4N O3 0.88 2.18 2.884(4) 137.3 1_456

loop_
_geom_torsion_atom_site_label_1
_geom_torsion_atom_site_label_2
_geom_torsion_atom_site_label_3
_geom_torsion_atom_site_label_4
_geom_torsion
O1 P1 N1 C13 65.0(3)
C7 P1 N1 C13 -61.0(3)
C1 P1 N1 C13 -173.0(3)
O1 P1 C1 C6 -12.9(3)
N1 P1 C1 C6 -140.5(3)
C7 P1 C1 C6 107.1(3)
O1 P1 C1 C2 169.6(3)
N1 P1 C1 C2 41.9(3)
C7 P1 C1 C2 -70.5(4)
C6 C1 C2 C3 -1.0(6)
P1 C1 C2 C3 176.5(3)
C1 C2 C3 C4 1.0(6)
C2 C3 C4 C5 -0.2(7)
C3 C4 C5 C6 -0.6(6)
C2 C1 C6 C5 0.2(6)
P1 C1 C6 C5 -177.4(3)
C4 C5 C6 C1 0.6(6)
O1 P1 C7 C12 9.4(4)
N1 P1 C7 C12 140.4(3)
C1 P1 C7 C12 -111.0(3)
O1 P1 C7 C8 -174.7(3)
N1 P1 C7 C8 -43.7(4)
C1 P1 C7 C8 65.0(4)
C12 C7 C8 C9 0.9(6)
P1 C7 C8 C9 -175.1(3)
C7 C8 C9 C10 0.5(7)
C8 C9 C10 C11 -1.8(7)
C9 C10 C11 C12 1.7(7)
C10 C11 C12 C7 -0.4(6)
C8 C7 C12 C11 -0.9(6)
P1 C7 C12 C11 175.1(3)
P1 N1 C13 C17 -86.1(4)
P1 N1 C13 C14 150.6(3)
N1 C13 C14 C15 -64.7(5)
C17 C13 C14 C15 169.7(4)
C13 C14 C15 C16 -100.0(6)
N1 C13 C17 C22 -6.8(6)
C14 C13 C17 C22 115.5(5)
N1 C13 C17 C18 171.7(4)
C14 C13 C17 C18 -66.0(6)
C22 C17 C18 C19 -3.4(8)
C13 C17 C18 C19 178.0(6)
C17 C18 C19 C20 4.5(11)
C18 C19 C20 C21 -3.2(11)
C19 C20 C21 C22 1.1(9)
C18 C17 C22 C21 1.4(7)
C13 C17 C22 C21 179.9(5)
C20 C21 C22 C17 -0.2(8)
O2 P2 N2 C35 -63.7(3)
C29 P2 N2 C35 173.3(3)
C23 P2 N2 C35 61.3(3)
O2 P2 C23 C28 -21.5(3)
N2 P2 C23 C28 -151.6(3)
C29 P2 C23 C28 99.4(3)
O2 P2 C23 C24 161.3(3)
N2 P2 C23 C24 31.1(3)
C29 P2 C23 C24 -77.8(3)
C28 C23 C24 C25 -1.7(5)
P2 C23 C24 C25 175.5(3)
C23 C24 C25 C26 1.3(6)
C24 C25 C26 C27 0.1(7)
C25 C26 C27 C28 -1.1(7)
C24 C23 C28 C27 0.8(6)
P2 C23 C28 C27 -176.4(3)
C26 C27 C28 C23 0.6(6)
O2 P2 C29 C34 6.1(4)
N2 P2 C29 C34 134.3(3)
C23 P2 C29 C34 -114.4(3)
O2 P2 C29 C30 -176.8(3)
N2 P2 C29 C30 -48.5(4)
C23 P2 C29 C30 62.8(4)
C34 C29 C30 C31 1.0(6)
P2 C29 C30 C31 -176.1(3)
C29 C30 C31 C32 -1.0(6)
C30 C31 C32 C33 -0.2(6)
C31 C32 C33 C34 1.6(7)
C30 C29 C34 C33 0.3(6)
P2 C29 C34 C33 177.5(3)
C32 C33 C34 C29 -1.6(7)
P2 N2 C35 C39 -127.7(3)
P2 N2 C35 C36 107.2(4)
N2 C35 C36 C37 -165.0(5)
C39 C35 C36 C37 71.4(6)
C35 C36 C37 C38 -118.8(8)
N2 C35 C39 C44 -44.4(5)
C36 C35 C39 C44 79.4(5)
N2 C35 C39 C40 138.1(4)
C36 C35 C39 C40 -98.0(4)
C44 C39 C40 C41 2.4(6)
C35 C39 C40 C41 179.9(4)
C39 C40 C41 C42 -1.5(7)
C40 C41 C42 C43 0.6(7)
C41 C42 C43 C44 -0.6(7)
C40 C39 C44 C43 -2.5(7)
C35 C39 C44 C43 -180.0(4)
C42 C43 C44 C39 1.6(7)
O3 P3 N3 C57 65.0(3)
C51 P3 N3 C57 -61.2(3)
C45 P3 N3 C57 -172.3(3)
O3 P3 C45 C50 170.2(3)
N3 P3 C45 C50 41.5(3)
C51 P3 C45 C50 -69.9(3)
O3 P3 C45 C46 -12.3(3)
N3 P3 C45 C46 -141.0(3)
C51 P3 C45 C46 107.5(3)
C50 C45 C46 C47 0.5(6)
P3 C45 C46 C47 -177.1(3)
C45 C46 C47 C48 0.1(6)
C46 C47 C48 C49 -0.1(6)
C47 C48 C49 C50 -0.4(6)
C48 C49 C50 C45 1.0(6)
C46 C45 C50 C49 -1.0(6)
P3 C45 C50 C49 176.4(3)
O3 P3 C51 C52 12.3(3)
N3 P3 C51 C52 143.9(3)
C45 P3 C51 C52 -107.9(3)
O3 P3 C51 C56 -173.3(3)
N3 P3 C51 C56 -41.7(3)
C45 P3 C51 C56 66.5(3)
C56 C51 C52 C53 0.0(6)
P3 C51 C52 C53 174.7(3)
C51 C52 C53 C54 0.2(6)
C52 C53 C54 C55 -0.2(7)
C53 C54 C55 C56 -0.1(7)
C54 C55 C56 C51 0.3(6)
C52 C51 C56 C55 -0.2(6)
P3 C51 C56 C55 -174.7(3)
P3 N3 C57 C61 -77.8(4)
P3 N3 C57 C58 159.4(3)
N3 C57 C58 C59 -65.5(5)
C61 C57 C58 C59 168.5(4)
C57 C58 C59 C60 -124.6(6)
N3 C57 C61 C66 -22.7(6)
C58 C57 C61 C66 99.1(5)
N3 C57 C61 C62 158.7(4)
C58 C57 C61 C62 -79.6(5)
C66 C61 C62 C63 1.5(7)
C57 C61 C62 C63 -179.8(4)
C61 C62 C63 C64 -3.8(8)
C62 C63 C64 C65 3.6(9)
C63 C64 C65 C66 -1.2(8)
C64 C65 C66 C61 -1.1(8)
C62 C61 C66 C65 1.0(7)
C57 C61 C66 C65 -177.7(4)
O4 P4 N4 C79 -65.3(3)
C67 P4 N4 C79 171.4(3)
C73 P4 N4 C79 59.5(3)
O4 P4 C67 C72 9.5(3)
N4 P4 C67 C72 137.6(3)
C73 P4 C67 C72 -111.2(3)
O4 P4 C67 C68 -175.2(3)
N4 P4 C67 C68 -47.0(3)
C73 P4 C67 C68 64.2(3)
C72 C67 C68 C69 -0.1(6)
P4 C67 C68 C69 -175.4(3)
C67 C68 C69 C70 -0.3(6)
C68 C69 C70 C71 -0.5(6)
C69 C70 C71 C72 1.6(7)
C70 C71 C72 C67 -1.9(6)
C68 C67 C72 C71 1.1(6)
P4 C67 C72 C71 176.7(3)
O4 P4 C73 C78 -22.0(3)
N4 P4 C73 C78 -151.7(3)
C67 P4 C73 C78 99.0(3)
O4 P4 C73 C74 162.4(3)
N4 P4 C73 C74 32.7(3)
C67 P4 C73 C74 -76.6(3)
C78 C73 C74 C75 -0.7(5)
P4 C73 C74 C75 174.8(3)
C73 C74 C75 C76 0.0(6)
C74 C75 C76 C77 1.4(7)
C75 C76 C77 C78 -2.1(7)
C74 C73 C78 C77 0.0(5)
P4 C73 C78 C77 -175.6(3)
C76 C77 C78 C73 1.4(6)
P4 N4 C79 C83 -129.4(3)
P4 N4 C79 C80 105.2(3)
N4 C79 C80 C81 -177.9(4)
C83 C79 C80 C81 58.0(5)
C79 C80 C81 C82 104.2(5)
N4 C79 C83 C88 -45.2(5)
C80 C79 C83 C88 79.3(5)
N4 C79 C83 C84 136.6(4)
C80 C79 C83 C84 -98.9(4)
C88 C83 C84 C85 1.2(6)
C79 C83 C84 C85 179.4(3)
C83 C84 C85 C86 -0.9(6)
C84 C85 C86 C87 1.1(7)
C85 C86 C87 C88 -1.7(7)
C84 C83 C88 C87 -1.8(6)
C79 C83 C88 C87 180.0(4)
C86 C87 C88 C83 2.1(7)
